data_7012826
loop_
_publ_author_name
'Wu, Hai-Tao'
'Li, Song-Lin'
'Mak, Thomas C. W.'

_publ_section_title
;
 Pyridiniodithioacetate and its first stable metal complex
;
_journal_issue 9
_journal_name_full 'Dalton Transactions'
_journal_page_first 1666
_journal_page_last 1668
_journal_paper_doi 10.1039/b301639k
_journal_year 2003
_chemical_formula_sum 'C14 H14 Cd Cl2 N2 S4'
_chemical_formula_weight 521.81
_chemical_name_systematic ?
_space_group_IT_number 14
_symmetry_cell_setting monoclinic
_symmetry_space_group_name_Hall '-P 2ybc'
_symmetry_space_group_name_H-M 'P 1 21/c 1'
_atom_sites_solution_hydrogens geom
_atom_sites_solution_primary direct
_atom_sites_solution_secondary difmap
_audit_creation_method SHELXL-97
_cell_angle_alpha 90.00
_cell_angle_beta 101.860(10)
_cell_angle_gamma 90.00
_cell_formula_units_Z 4
_cell_length_a 13.301(3)
_cell_length_b 8.209(6)
_cell_length_c 18.014(3)
_cell_measurement_temperature 293(2)
_cell_volume 1924.9(15)
_computing_cell_refinement 'Siemens XSCANS'
_computing_data_collection 'Siemens XSCANS'
_computing_data_reduction 'Siemens XSCANS'
_computing_molecular_graphics 'Siemens SHELXTL'
_computing_structure_refinement 'SHELXL-97 (Sheldrick, 1997)'
_computing_structure_solution 'SHELXS-97 (Sheldrick, 1990)'
_diffrn_ambient_temperature 293(2)
_diffrn_measured_fraction_theta_full 0.951
_diffrn_measured_fraction_theta_max 0.951
_diffrn_measurement_device_type 'Siemens P4'
_diffrn_measurement_method '\w scan'
_diffrn_radiation_monochromator graphite
_diffrn_radiation_source 'fine-focus sealed tube'
_diffrn_radiation_type MoK\a
_diffrn_radiation_wavelength 0.71073
_diffrn_reflns_av_R_equivalents 0.0347
_diffrn_reflns_av_sigmaI/netI 0.0639
_diffrn_reflns_limit_h_max 17
_diffrn_reflns_limit_h_min -1
_diffrn_reflns_limit_k_max 10
_diffrn_reflns_limit_k_min -1
_diffrn_reflns_limit_l_max 23
_diffrn_reflns_limit_l_min -23
_diffrn_reflns_number 6649
_diffrn_reflns_theta_full 30.00
_diffrn_reflns_theta_max 30.00
_diffrn_reflns_theta_min 2.31
_diffrn_standards_interval_count 120
_diffrn_standards_number 3
_exptl_absorpt_coefficient_mu 1.844
_exptl_absorpt_correction_T_max 1.00
_exptl_absorpt_correction_T_min 0.80
_exptl_absorpt_correction_type '\y scans'
_exptl_crystal_colour yellow
_exptl_crystal_density_diffrn 1.801
_exptl_crystal_density_method 'not measured'
_exptl_crystal_description prism
_exptl_crystal_F_000 1032
_exptl_crystal_size_max 0.40
_exptl_crystal_size_mid 0.40
_exptl_crystal_size_min 0.24
_refine_diff_density_max 0.755
_refine_diff_density_min -0.640
_refine_diff_density_rms 0.100
_refine_ls_extinction_method none
_refine_ls_goodness_of_fit_ref 1.011
_refine_ls_hydrogen_treatment mixed
_refine_ls_matrix_type full
_refine_ls_number_parameters 208
_refine_ls_number_reflns 5347
_refine_ls_number_restraints 0
_refine_ls_restrained_S_all 1.011
_refine_ls_R_factor_all 0.0868
_refine_ls_R_factor_gt 0.0493
_refine_ls_shift/su_max 0.000
_refine_ls_shift/su_mean 0.000
_refine_ls_structure_factor_coef Fsqd
_refine_ls_weighting_details 'calc w=1/[\s^2^(Fo^2^)+(0.0378P)^2^+2.3502P] where P=(Fo^2^+2Fc^2^)/3'
_refine_ls_weighting_scheme calc
_refine_ls_wR_factor_gt 0.1039
_refine_ls_wR_factor_ref 0.1203
_reflns_number_gt 3584
_reflns_number_total 5347
_reflns_threshold_expression >2sigma(I)
_cod_data_source_file b301639k.txt
_cod_data_source_block pytcd
_cod_original_sg_symbol_H-M P2(1)/c
_cod_database_code 7012826

loop_
_symmetry_equiv_pos_as_xyz
'x, y, z'
'-x, y+1/2, -z+1/2'
'-x, -y, -z'
'x, -y-1/2, z-1/2'

loop_
_atom_site_label
_atom_site_type_symbol
_atom_site_fract_x
_atom_site_fract_y
_atom_site_fract_z
_atom_site_U_iso_or_equiv
_atom_site_adp_type
_atom_site_occupancy
_atom_site_symmetry_multiplicity
_atom_site_calc_flag
_atom_site_refinement_flags
_atom_site_disorder_assembly
_atom_site_disorder_group
Cd1 Cd 0.71785(3) 0.21709(4) 0.786636(17) 0.03996(10) Uani 1 1 d . . .
S1 S 0.51370(12) 0.1534(3) 0.77945(8) 0.0817(6) Uani 1 1 d . . .
S2 S 0.59841(10) 0.22597(17) 0.64556(7) 0.0514(3) Uani 1 1 d . . .
S3 S 0.84057(10) 0.45793(15) 0.79264(6) 0.0453(3) Uani 1 1 d . . .
S4 S 0.86074(10) 0.35674(16) 0.63659(6) 0.0472(3) Uani 1 1 d . . .
Cl1 Cl 0.72742(12) 0.28451(15) 0.92851(6) 0.0566(3) Uani 1 1 d . . .
Cl2 Cl 0.79305(10) -0.05870(14) 0.79224(7) 0.0529(3) Uani 1 1 d . . .
N1 N 0.3783(3) 0.2277(5) 0.5629(2) 0.0387(8) Uani 1 1 d . . .
N2 N 0.9420(3) 0.7088(4) 0.63725(18) 0.0372(8) Uani 1 1 d . . .
C7 C 0.4998(3) 0.1813(5) 0.6868(2) 0.0392(9) Uani 1 1 d . . .
C6 C 0.3913(4) 0.1621(6) 0.6404(2) 0.0456(11) Uani 1 1 d . . .
H6B H 0.3736 0.0485 0.6376 0.080 Uiso 1 1 d R . .
H6A H 0.3446 0.2171 0.6660 0.080 Uiso 1 1 d R . .
C1 C 0.3581(4) 0.3863(6) 0.5510(3) 0.0476(11) Uani 1 1 d . . .
H1A H 0.3480 0.4533 0.5925 0.080 Uiso 1 1 d R . .
C2 C 0.3523(4) 0.4532(7) 0.4814(3) 0.0554(13) Uani 1 1 d . . .
H2A H 0.3367 0.5669 0.4735 0.080 Uiso 1 1 d R . .
C3 C 0.3680(4) 0.3568(7) 0.4218(3) 0.0536(12) Uani 1 1 d . . .
H3A H 0.3644 0.4031 0.3724 0.080 Uiso 1 1 d R . .
C4 C 0.3891(4) 0.1952(6) 0.4346(3) 0.0531(12) Uani 1 1 d . . .
H4A H 0.4002 0.1266 0.3938 0.080 Uiso 1 1 d R . .
C5 C 0.3939(4) 0.1307(6) 0.5053(3) 0.0471(11) Uani 1 1 d . . .
H5A H 0.4085 0.0171 0.5145 0.080 Uiso 1 1 d R . .
C14 C 0.8819(3) 0.4803(5) 0.7100(2) 0.0327(8) Uani 1 1 d . . .
C13 C 0.9504(4) 0.6298(6) 0.7122(2) 0.0425(10) Uani 1 1 d . . .
H13B H 0.9316 0.7081 0.7465 0.080 Uiso 1 1 d R . .
H13A H 1.0206 0.5990 0.7314 0.080 Uiso 1 1 d R . .
C8 C 0.9971(4) 0.6528(6) 0.5887(3) 0.0480(11) Uani 1 1 d . . .
H8A H 1.0448 0.5650 0.6034 0.080 Uiso 1 1 d R . .
C9 C 0.9859(5) 0.7217(8) 0.5177(3) 0.0685(17) Uani 1 1 d . . .
H9A H 1.0249 0.6816 0.4822 0.080 Uiso 1 1 d R . .
C10 C 0.9165(6) 0.8477(9) 0.4975(3) 0.076(2) Uani 1 1 d . . .
H10A H 0.9058 0.8945 0.4477 0.080 Uiso 1 1 d R . .
C11 C 0.8650(5) 0.9065(7) 0.5494(3) 0.0677(17) Uani 1 1 d . . .
H11A H 0.8194 0.9974 0.5366 0.080 Uiso 1 1 d R . .
C12 C 0.8768(4) 0.8347(6) 0.6191(3) 0.0503(11) Uani 1 1 d . . .
H12A H 0.8398 0.8755 0.6557 0.080 Uiso 1 1 d R . .

loop_
_atom_site_aniso_label
_atom_site_aniso_U_11
_atom_site_aniso_U_22
_atom_site_aniso_U_33
_atom_site_aniso_U_23
_atom_site_aniso_U_13
_atom_site_aniso_U_12
Cd1 0.04644(19) 0.03388(17) 0.04163(17) -0.00155(13) 0.01388(13) 0.00141(15)
S1 0.0605(9) 0.1452(17) 0.0435(7) 0.0234(9) 0.0199(6) 0.0225(10)
S2 0.0454(6) 0.0606(8) 0.0493(6) 0.0109(6) 0.0125(5) -0.0117(6)
S3 0.0637(7) 0.0410(6) 0.0360(5) -0.0040(4) 0.0217(5) -0.0134(5)
S4 0.0579(7) 0.0475(7) 0.0398(5) -0.0106(5) 0.0184(5) -0.0143(6)
Cl1 0.0901(10) 0.0418(6) 0.0446(6) -0.0038(5) 0.0295(6) -0.0055(6)
Cl2 0.0592(7) 0.0335(6) 0.0730(8) -0.0041(5) 0.0302(6) 0.0036(5)
N1 0.0368(18) 0.0377(19) 0.0427(18) 0.0008(16) 0.0110(15) -0.0003(16)
N2 0.0419(19) 0.0353(19) 0.0358(16) 0.0010(15) 0.0109(14) -0.0081(16)
C7 0.043(2) 0.036(2) 0.041(2) 0.0043(17) 0.0138(18) 0.0058(18)
C6 0.046(3) 0.053(3) 0.040(2) 0.007(2) 0.0147(19) -0.003(2)
C1 0.058(3) 0.040(3) 0.046(2) -0.0026(19) 0.015(2) 0.006(2)
C2 0.073(4) 0.043(3) 0.053(3) 0.007(2) 0.019(3) 0.010(3)
C3 0.062(3) 0.058(3) 0.045(2) 0.008(2) 0.021(2) 0.007(3)
C4 0.062(3) 0.054(3) 0.047(3) -0.007(2) 0.021(2) 0.009(2)
C5 0.050(3) 0.041(3) 0.053(3) -0.004(2) 0.017(2) 0.004(2)
C14 0.034(2) 0.034(2) 0.0307(17) 0.0040(15) 0.0087(16) 0.0024(16)
C13 0.049(3) 0.048(3) 0.0304(19) 0.0029(18) 0.0079(18) -0.012(2)
C8 0.056(3) 0.043(3) 0.050(2) -0.004(2) 0.022(2) -0.009(2)
C9 0.089(5) 0.077(4) 0.048(3) -0.005(3) 0.032(3) -0.028(4)
C10 0.095(5) 0.077(4) 0.050(3) 0.024(3) -0.001(3) -0.041(4)
C11 0.067(4) 0.055(4) 0.072(4) 0.028(3) -0.006(3) -0.010(3)
C12 0.041(3) 0.045(3) 0.063(3) 0.006(2) 0.006(2) -0.005(2)

loop_
_atom_type_symbol
_atom_type_description
_atom_type_scat_dispersion_real
_atom_type_scat_dispersion_imag
_atom_type_scat_source
C C 0.0033 0.0016 'International Tables Vol C Tables 4.2.6.8 and 6.1.1.4'
H H 0.0000 0.0000 'International Tables Vol C Tables 4.2.6.8 and 6.1.1.4'
N N 0.0061 0.0033 'International Tables Vol C Tables 4.2.6.8 and 6.1.1.4'
S S 0.1246 0.1234 'International Tables Vol C Tables 4.2.6.8 and 6.1.1.4'
Cl Cl 0.1484 0.1585 'International Tables Vol C Tables 4.2.6.8 and 6.1.1.4'
Cd Cd -0.8075 1.2024 'International Tables Vol C Tables 4.2.6.8 and 6.1.1.4'

loop_
_geom_angle_atom_site_label_1
_geom_angle_atom_site_label_2
_geom_angle_atom_site_label_3
_geom_angle
_geom_angle_site_symmetry_1
_geom_angle_site_symmetry_3
_geom_angle_publ_flag
Cl2 Cd1 S3 117.29(6) . . ?
Cl2 Cd1 Cl1 102.60(4) . . ?
S3 Cd1 Cl1 83.77(4) . . ?
Cl2 Cd1 S2 102.58(5) . . ?
S3 Cd1 S2 105.41(4) . . ?
Cl1 Cd1 S2 145.10(5) . . ?
Cl2 Cd1 S1 102.48(6) . . ?
S3 Cd1 S1 140.19(6) . . ?
Cl1 Cd1 S1 86.26(5) . . ?
S2 Cd1 S1 64.94(4) . . ?
C7 S1 Cd1 85.73(17) . . ?
C7 S2 Cd1 86.54(16) . . ?
C14 S3 Cd1 111.49(15) . . ?
C1 N1 C5 120.4(4) . . ?
C1 N1 C6 119.2(4) . . ?
C5 N1 C6 120.2(4) . . ?
C8 N2 C12 121.3(4) . . ?
C8 N2 C13 119.9(4) . . ?
C12 N2 C13 118.8(4) . . ?
C6 C7 S1 115.9(3) . . ?
C6 C7 S2 121.3(3) . . ?
S1 C7 S2 122.8(3) . . ?
N1 C6 C7 113.4(4) . . ?
N1 C1 C2 120.9(4) . . ?
C1 C2 C3 119.8(5) . . ?
C4 C3 C2 118.9(5) . . ?
C3 C4 C5 120.0(5) . . ?
N1 C5 C4 120.0(5) . . ?
C13 C14 S4 121.3(3) . . ?
C13 C14 S3 111.4(3) . . ?
S4 C14 S3 127.2(3) . . ?
N2 C13 C14 113.3(3) . . ?
N2 C8 C9 119.8(5) . . ?
C8 C9 C10 119.3(6) . . ?
C11 C10 C9 119.3(5) . . ?
C10 C11 C12 120.1(6) . . ?
N2 C12 C11 120.1(5) . . ?

loop_
_geom_bond_atom_site_label_1
_geom_bond_atom_site_label_2
_geom_bond_distance
_geom_bond_site_symmetry_2
_geom_bond_publ_flag
Cd1 Cl2 2.4688(19) . ?
Cd1 S3 2.5519(17) . ?
Cd1 Cl1 2.5925(12) . ?
Cd1 S2 2.7070(13) . ?
Cd1 S1 2.7421(18) . ?
S1 C7 1.657(4) . ?
S2 C7 1.675(5) . ?
S3 C14 1.699(4) . ?
S4 C14 1.645(4) . ?
N1 C1 1.338(6) . ?
N1 C5 1.356(6) . ?
N1 C6 1.474(5) . ?
N2 C8 1.333(6) . ?
N2 C12 1.345(6) . ?
N2 C13 1.482(5) . ?
C7 C6 1.520(6) . ?
C1 C2 1.355(6) . ?
C2 C3 1.383(7) . ?
C3 C4 1.366(7) . ?
C4 C5 1.369(7) . ?
C14 C13 1.523(6) . ?
C8 C9 1.379(7) . ?
C9 C10 1.384(10) . ?
C10 C11 1.356(9) . ?
C11 C12 1.367(7) . ?
